data_7117125
loop_
_publ_author_name
'Santosh C. Gadekar'
'Baddigam Kiran Reddy'
'Venkataramanarao G. Anand'

_publ_section_title
;
 Metal assisted cyclodimerization of doubly N-confused dipyrrins into
 planar aza-heptalenes
;
_journal_name_full Chem.Commun.
_journal_page_first 8342
_journal_paper_doi 10.1039/C5cc01367D
_journal_volume 51
_journal_year 2015
_chemical_formula_moiety 'C31 H10 F10 N4'
_chemical_formula_sum 'C31 H10 F10 N4'
_chemical_formula_weight 628.43
_chemical_name_systematic '1N-Methyl Nornorrole'
_space_group_IT_number 1
_symmetry_cell_setting triclinic
_symmetry_space_group_name_Hall 'P 1'
_symmetry_space_group_name_H-M 'P 1'
_atom_sites_solution_hydrogens geom
_atom_sites_solution_primary direct
_atom_sites_solution_secondary difmap
_audit_creation_method SHELXL-97
_audit_update_record
;
2014-09-16 deposited with the CCDC.
2015-04-07 downloaded from the CCDC.
;
_cell_angle_alpha 76.834(4)
_cell_angle_beta 82.082(4)
_cell_angle_gamma 72.763(4)
_cell_formula_units_Z 1
_cell_length_a 6.1461(11)
_cell_length_b 7.3648(13)
_cell_length_c 14.031(3)
_cell_measurement_temperature 100
_cell_volume 588.95(19)
_computing_cell_refinement 'Bruker SMART'
_computing_data_collection 'Bruker SMART'
_computing_data_reduction 'Bruker SMART'
_computing_molecular_graphics 'Bruker SHELXTL'
_computing_publication_material 'Bruker SHELXTL'
_computing_structure_refinement 'SHELXL-97 (Sheldrick, 2008)'
_computing_structure_solution 'SHELXS-97 (Sheldrick, 2008)'
_diffrn_ambient_temperature 100
_diffrn_measured_fraction_theta_full 0.985
_diffrn_measured_fraction_theta_max 0.985
_diffrn_radiation_monochromator graphite
_diffrn_radiation_source 'fine-focus sealed tube'
_diffrn_radiation_type MoK\a
_diffrn_radiation_wavelength 0.71073
_diffrn_reflns_av_R_equivalents 0.0319
_diffrn_reflns_av_sigmaI/netI 0.0517
_diffrn_reflns_limit_h_max 9
_diffrn_reflns_limit_h_min -9
_diffrn_reflns_limit_k_max 8
_diffrn_reflns_limit_k_min -11
_diffrn_reflns_limit_l_max 22
_diffrn_reflns_limit_l_min -22
_diffrn_reflns_number 14304
_diffrn_reflns_theta_full 33.96
_diffrn_reflns_theta_max 33.96
_diffrn_reflns_theta_min 1.49
_exptl_absorpt_coefficient_mu 0.162
_exptl_absorpt_correction_T_max 0.992
_exptl_absorpt_correction_T_min 0.981
_exptl_absorpt_correction_type multi-scan
_exptl_absorpt_process_details 'multi-scan absorption correction'
_exptl_crystal_colour Brown
_exptl_crystal_density_diffrn 1.772
_exptl_crystal_density_method 'not measured'
_exptl_crystal_description Plate
_exptl_crystal_F_000 314
_exptl_crystal_size_max 0.15
_exptl_crystal_size_mid 0.10
_exptl_crystal_size_min 0.05
_refine_diff_density_max 0.813
_refine_diff_density_min -0.321
_refine_diff_density_rms 0.079
_refine_ls_abs_structure_details 'Flack H D (1983), Acta Cryst. A39, 876-881'
_refine_ls_abs_structure_Flack 0.1(9)
_refine_ls_extinction_method none
_refine_ls_goodness_of_fit_ref 0.963
_refine_ls_hydrogen_treatment constr
_refine_ls_matrix_type full
_refine_ls_number_parameters 407
_refine_ls_number_reflns 6749
_refine_ls_number_restraints 3
_refine_ls_restrained_S_all 0.963
_refine_ls_R_factor_all 0.0927
_refine_ls_R_factor_gt 0.0484
_refine_ls_shift/su_max 0.017
_refine_ls_shift/su_mean 0.003
_refine_ls_structure_factor_coef Fsqd
_refine_ls_weighting_details 'calc w=1/[\s^2^(Fo^2^)+(0.0927P)^2^+0.2088P] where P=(Fo^2^+2Fc^2^)/3'
_refine_ls_weighting_scheme calc
_refine_ls_wR_factor_gt 0.1298
_refine_ls_wR_factor_ref 0.1616
_reflns_number_gt 4370
_reflns_number_total 9600
_reflns_threshold_expression >2sigma(I)
_cod_data_source_file c5cc01367d2.cif
_cod_data_source_block 628
_cod_original_cell_volume 589.0(2)
_cod_database_code 7117125

loop_
_symmetry_equiv_pos_as_xyz
'x, y, z'

loop_
_atom_site_label
_atom_site_type_symbol
_atom_site_fract_x
_atom_site_fract_y
_atom_site_fract_z
_atom_site_U_iso_or_equiv
_atom_site_adp_type
_atom_site_occupancy
_atom_site_symmetry_multiplicity
_atom_site_calc_flag
_atom_site_refinement_flags
_atom_site_disorder_assembly
_atom_site_disorder_group
F8 F 0.6598(5) 1.2859(4) -0.56995(18) 0.0250(7) Uani 1 1 d . . .
F3 F 0.1260(5) 0.5555(4) 0.62862(18) 0.0246(7) Uani 1 1 d . . .
F7 F 0.6662(5) 1.5085(4) -0.4408(2) 0.0235(7) Uani 1 1 d . . .
F6 F 0.6406(5) 1.3656(4) -0.2460(2) 0.0262(7) Uani 1 1 d . . .
F5 F 0.2020(5) 1.0642(4) 0.3679(2) 0.0242(6) Uani 1 1 d . . .
F4 F 0.1677(4) 0.9234(4) 0.56149(18) 0.0224(6) Uani 1 1 d . . .
F2 F 0.1206(5) 0.3339(4) 0.4995(2) 0.0249(7) Uani 1 1 d . . .
F1 F 0.1461(4) 0.4784(4) 0.30531(19) 0.0231(6) Uani 1 1 d . . .
F10 F 0.5835(5) 0.7786(4) -0.3079(2) 0.0255(7) Uani 1 1 d . . .
F9 F 0.6191(4) 0.9231(4) -0.50423(19) 0.0242(7) Uani 1 1 d . . .
C3 C 0.1355(8) 0.5175(7) 0.4687(3) 0.0182(10) Uani 1 1 d . . .
N2 N 0.0245(7) 1.2065(6) -0.0837(3) 0.0253(10) Uani 1 1 d . . .
N3 N 0.6929(7) 0.7468(6) 0.0536(3) 0.0203(9) Uani 1 1 d . . .
N4 N 1.0648(7) 0.6343(6) -0.0266(3) 0.0245(9) Uani 1 1 d . . .
C10 C 0.6428(8) 1.2144(7) -0.4731(3) 0.0189(10) Uani 1 1 d . . .
C11 C 0.6477(8) 1.3303(7) -0.4052(4) 0.0182(9) Uani 1 1 d . . .
C12 C 0.6337(8) 1.2536(6) -0.3077(3) 0.0181(10) Uani 1 1 d . . .
C7 C 0.6110(8) 1.0674(6) -0.2709(3) 0.0163(9) Uani 1 1 d . . .
C21 C 0.5969(8) 0.9864(6) -0.1628(3) 0.0192(10) Uani 1 1 d . . .
C19 C 0.3893(8) 1.0461(7) -0.1092(3) 0.0178(9) Uani 1 1 d . . .
C18 C 0.3278(8) 0.9911(6) -0.0091(3) 0.0187(9) Uani 1 1 d . . .
C29 C 0.4584(7) 0.8597(7) 0.0648(3) 0.0158(9) Uani 1 1 d . . .
C28 C 0.3884(8) 0.7994(7) 0.1701(3) 0.0193(10) Uani 1 1 d . . .
C30 C 0.1792(7) 0.8627(7) 0.2233(3) 0.0168(9) Uani 1 1 d . . .
C1 C 0.1718(8) 0.7762(7) 0.3304(3) 0.0199(10) Uani 1 1 d . . .
C2 C 0.1523(8) 0.5910(7) 0.3669(3) 0.0197(10) Uani 1 1 d . . .
C4 C 0.1400(8) 0.6268(7) 0.5324(3) 0.0176(10) Uani 1 1 d . . .
C17 C 0.0965(7) 1.0929(7) 0.0034(3) 0.0153(9) Uani 1 1 d . . .
C20 C 0.2002(8) 1.1785(8) -0.1515(4) 0.0261(11) Uani 1 1 d . . .
H20 H 0.1958 1.2392 -0.2173 0.031 Uiso 1 1 calc R . .
C16 C -0.0538(8) 1.0947(6) 0.0888(3) 0.0171(9) Uani 1 1 d . . .
C15 C -0.0140(8) 0.9889(7) 0.1897(3) 0.0208(10) Uani 1 1 d . . .
C14 C -0.2262(7) 1.0481(7) 0.2461(4) 0.0223(10) Uani 1 1 d . . .
H14 H -0.2546 1.0078 0.3132 0.027 Uiso 1 1 calc R . .
C13 C -0.3839(9) 1.1782(7) 0.1813(4) 0.0273(12) Uani 1 1 d . . .
H13 H -0.5363 1.2371 0.1979 0.033 Uiso 1 1 calc R . .
N1 N -0.2708(7) 1.2039(6) 0.0867(4) 0.0266(10) Uani 1 1 d . . .
C31 C -0.4064(6) 1.3369(5) 0.0140(2) 0.0291(7) Uani 1 1 d . . .
H31A H -0.3398 1.4420 -0.0129 0.044 Uiso 1 1 calc R . .
H31B H -0.5575 1.3866 0.0427 0.044 Uiso 1 1 calc R . .
H31C H -0.4141 1.2727 -0.0373 0.044 Uiso 1 1 calc R . .
C25 C 0.8472(8) 0.7452(7) -0.0299(3) 0.0207(10) Uani 1 1 d . . .
C24 C 1.1577(8) 0.6705(7) -0.1212(4) 0.0264(12) Uani 1 1 d . . .
H24 H 1.3084 0.6101 -0.1397 0.032 Uiso 1 1 calc R . .
C23 C 1.0216(8) 0.7941(8) -0.1830(3) 0.0260(11) Uani 1 1 d . . .
H23 H 1.0556 0.8381 -0.2494 0.031 Uiso 1 1 calc R . .
C22 C 0.8041(7) 0.8499(6) -0.1267(3) 0.0167(9) Uani 1 1 d . . .
C26 C 0.7660(7) 0.6300(7) 0.1418(3) 0.0174(9) Uani 1 1 d . . .
H26 H 0.9113 0.5463 0.1515 0.021 Uiso 1 1 calc R . .
C27 C 0.5925(8) 0.6577(7) 0.2109(3) 0.0211(10) Uani 1 1 d . . .
H27 H 0.6008 0.5951 0.2764 0.025 Uiso 1 1 calc R . .
C6 C 0.1793(7) 0.8857(7) 0.3989(3) 0.0172(9) Uani 1 1 d . . .
C5 C 0.1657(8) 0.8122(8) 0.4975(3) 0.0225(11) Uani 1 1 d . . .
C8 C 0.6052(8) 0.9597(7) -0.3385(3) 0.0198(10) Uani 1 1 d . . .
C9 C 0.6238(7) 1.0305(6) -0.4404(3) 0.0146(8) Uani 1 1 d . . .

loop_
_atom_site_aniso_label
_atom_site_aniso_U_11
_atom_site_aniso_U_22
_atom_site_aniso_U_33
_atom_site_aniso_U_23
_atom_site_aniso_U_13
_atom_site_aniso_U_12
F8 0.0334(16) 0.0284(16) 0.0106(12) 0.0000(12) -0.0003(11) -0.0082(13)
F3 0.0313(15) 0.0269(15) 0.0116(13) 0.0009(12) 0.0001(12) -0.0064(13)
F7 0.0321(16) 0.0166(15) 0.0229(15) -0.0022(12) -0.0013(13) -0.0100(12)
F6 0.0433(19) 0.0211(15) 0.0181(15) -0.0058(12) -0.0041(13) -0.0126(14)
F5 0.0392(17) 0.0194(14) 0.0174(14) -0.0022(11) -0.0001(12) -0.0149(13)
F4 0.0334(16) 0.0267(16) 0.0129(13) -0.0078(11) 0.0014(11) -0.0154(13)
F2 0.0301(16) 0.0203(15) 0.0199(14) 0.0032(12) 0.0012(12) -0.0072(12)
F1 0.0346(16) 0.0225(15) 0.0166(13) -0.0061(11) -0.0010(12) -0.0133(13)
F10 0.0422(17) 0.0205(15) 0.0166(14) -0.0026(12) -0.0008(12) -0.0146(13)
F9 0.0278(15) 0.0294(17) 0.0152(14) -0.0074(12) -0.0012(11) -0.0054(13)
C3 0.021(2) 0.019(2) 0.0099(16) 0.0045(15) -0.0003(15) -0.0047(17)
N2 0.036(2) 0.026(2) 0.0162(19) -0.0022(16) -0.0048(16) -0.0120(18)
N3 0.026(2) 0.022(2) 0.0150(18) -0.0028(15) -0.0030(15) -0.0100(16)
N4 0.0213(19) 0.026(2) 0.026(2) -0.0067(17) -0.0025(16) -0.0043(17)
C10 0.019(2) 0.023(3) 0.013(2) -0.0003(18) -0.0009(17) -0.0065(19)
C11 0.019(2) 0.015(2) 0.022(2) -0.0055(16) 0.0000(16) -0.0063(17)
C12 0.026(2) 0.014(2) 0.017(2) -0.0042(17) -0.0013(18) -0.0086(18)
C7 0.025(2) 0.012(2) 0.015(2) -0.0049(15) -0.0042(16) -0.0077(17)
C21 0.035(2) 0.0106(19) 0.0152(19) 0.0011(15) -0.0075(17) -0.0109(17)
C19 0.024(2) 0.018(2) 0.0153(19) -0.0072(16) 0.0024(16) -0.0098(17)
C18 0.031(2) 0.013(2) 0.0153(19) -0.0021(15) -0.0053(17) -0.0102(17)
C29 0.0153(18) 0.023(2) 0.0102(17) -0.0049(15) 0.0039(14) -0.0084(16)
C28 0.024(2) 0.023(2) 0.0107(18) 0.0018(16) -0.0051(16) -0.0082(18)
C30 0.0167(18) 0.026(2) 0.0086(17) -0.0064(15) 0.0048(13) -0.0077(16)
C1 0.018(2) 0.028(2) 0.0104(19) 0.0005(17) 0.0037(15) -0.0053(18)
C2 0.020(2) 0.026(3) 0.012(2) -0.0035(18) -0.0005(17) -0.0053(19)
C4 0.017(2) 0.023(2) 0.0101(19) 0.0006(18) 0.0003(16) -0.0041(18)
C17 0.0180(19) 0.017(2) 0.0108(18) -0.0032(15) -0.0009(15) -0.0045(16)
C20 0.028(2) 0.033(3) 0.019(2) -0.002(2) -0.0052(19) -0.011(2)
C16 0.022(2) 0.016(2) 0.0160(19) -0.0051(16) -0.0023(16) -0.0072(17)
C15 0.029(2) 0.023(2) 0.0109(18) -0.0023(16) 0.0008(16) -0.0100(19)
C14 0.024(2) 0.024(2) 0.020(2) -0.0043(18) -0.0023(17) -0.0080(19)
C13 0.026(2) 0.025(3) 0.026(2) -0.0036(19) 0.0000(19) -0.0022(19)
N1 0.024(2) 0.022(2) 0.033(2) -0.0043(18) -0.0065(18) -0.0044(17)
C31 0.0352(16) 0.0317(17) 0.0191(13) -0.0019(12) -0.0078(12) -0.0067(13)
C25 0.024(2) 0.023(2) 0.014(2) -0.0022(18) 0.0005(17) -0.0076(19)
C24 0.018(2) 0.025(3) 0.039(3) -0.013(2) 0.0038(19) -0.0074(18)
C23 0.034(3) 0.029(3) 0.015(2) -0.0073(18) 0.0083(18) -0.013(2)
C22 0.019(2) 0.016(2) 0.0163(19) -0.0040(16) -0.0023(16) -0.0062(16)
C26 0.0128(17) 0.024(2) 0.0119(18) -0.0008(16) -0.0017(14) -0.0010(16)
C27 0.025(2) 0.021(2) 0.017(2) -0.0050(17) 0.0010(18) -0.0081(18)
C6 0.019(2) 0.022(2) 0.0118(19) -0.0044(16) 0.0028(16) -0.0093(18)
C5 0.023(2) 0.038(3) 0.0098(18) -0.0106(18) 0.0053(16) -0.010(2)
C8 0.026(2) 0.017(2) 0.015(2) -0.0003(17) -0.0028(17) -0.0070(19)
C9 0.0172(19) 0.0107(18) 0.0155(18) -0.0015(15) -0.0046(15) -0.0026(15)

loop_
_atom_type_symbol
_atom_type_description
_atom_type_scat_dispersion_real
_atom_type_scat_dispersion_imag
_atom_type_scat_source
C C 0.0033 0.0016 'International Tables Vol C Tables 4.2.6.8 and 6.1.1.4'
H H 0.0000 0.0000 'International Tables Vol C Tables 4.2.6.8 and 6.1.1.4'
N N 0.0061 0.0033 'International Tables Vol C Tables 4.2.6.8 and 6.1.1.4'
F F 0.0171 0.0103 'International Tables Vol C Tables 4.2.6.8 and 6.1.1.4'

loop_
_geom_angle_atom_site_label_1
_geom_angle_atom_site_label_2
_geom_angle_atom_site_label_3
_geom_angle
_geom_angle_site_symmetry_1
_geom_angle_site_symmetry_3
C4 C3 F2 121.4(4) . .
C4 C3 C2 120.3(5) . .
F2 C3 C2 118.3(5) . .
C20 N2 C17 107.9(4) . .
C26 N3 C25 119.1(4) . .
C26 N3 C29 111.2(4) . .
C25 N3 C29 129.7(4) . .
C25 N4 C24 104.4(4) . .
F8 C10 C9 119.7(5) . .
F8 C10 C11 119.9(4) . .
C9 C10 C11 120.4(4) . .
F7 C11 C12 123.2(5) . .
F7 C11 C10 118.0(4) . .
C12 C11 C10 118.7(4) . .
F6 C12 C11 117.2(4) . .
F6 C12 C7 119.9(4) . .
C11 C12 C7 122.9(5) . .
C8 C7 C12 117.0(4) . .
C8 C7 C21 121.4(4) . .
C12 C7 C21 121.6(4) . .
C19 C21 C22 127.3(4) . .
C19 C21 C7 117.9(4) . .
C22 C21 C7 114.7(4) . .
C20 C19 C21 122.6(4) . .
C20 C19 C18 107.6(4) . .
C21 C19 C18 129.8(4) . .
C29 C18 C19 129.6(3) . .
C29 C18 C17 125.5(3) . .
C19 C18 C17 104.9(4) . .
C18 C29 N3 126.9(3) . .
C18 C29 C28 128.8(3) . .
N3 C29 C28 104.3(3) . .
C30 C28 C27 125.4(4) . .
C30 C28 C29 129.8(4) . .
C27 C28 C29 104.7(4) . .
C15 C30 C28 128.1(4) . .
C15 C30 C1 116.4(4) . .
C28 C30 C1 115.5(4) . .
C2 C1 C6 117.0(4) . .
C2 C1 C30 122.8(5) . .
C6 C1 C30 120.1(4) . .
F1 C2 C1 120.0(4) . .
F1 C2 C3 118.8(5) . .
C1 C2 C3 121.2(5) . .
F3 C4 C3 120.0(5) . .
F3 C4 C5 120.3(4) . .
C3 C4 C5 119.7(4) . .
N2 C17 C18 109.7(4) . .
N2 C17 C16 120.3(4) . .
C18 C17 C16 130.0(4) . .
N2 C20 C19 109.9(5) . .
N2 C20 H20 125.1 . .
C19 C20 H20 125.1 . .
N1 C16 C17 121.5(4) . .
N1 C16 C15 108.6(4) . .
C17 C16 C15 129.9(4) . .
C30 C15 C14 126.6(4) . .
C30 C15 C16 127.8(5) . .
C14 C15 C16 105.7(4) . .
C13 C14 C15 107.5(4) . .
C13 C14 H14 126.2 . .
C15 C14 H14 126.2 . .
C14 C13 N1 108.2(4) . .
C14 C13 H13 125.9 . .
N1 C13 H13 125.9 . .
C16 N1 C13 110.1(4) . .
C16 N1 C31 135.3(4) . .
C13 N1 C31 114.6(4) . .
N1 C31 H31A 109.5 . .
N1 C31 H31B 109.5 . .
H31A C31 H31B 109.5 . .
N1 C31 H31C 109.5 . .
H31A C31 H31C 109.5 . .
H31B C31 H31C 109.5 . .
N4 C25 N3 121.9(4) . .
N4 C25 C22 110.6(4) . .
N3 C25 C22 127.5(4) . .
C23 C24 N4 115.4(5) . .
C23 C24 H24 122.3 . .
N4 C24 H24 122.3 . .
C24 C23 C22 105.3(4) . .
C24 C23 H23 127.3 . .
C22 C23 H23 127.3 . .
C25 C22 C21 129.1(5) . .
C25 C22 C23 104.2(4) . .
C21 C22 C23 126.6(4) . .
C27 C26 N3 108.6(4) . .
C27 C26 H26 125.7 . .
N3 C26 H26 125.7 . .
C26 C27 C28 111.2(4) . .
C26 C27 H27 124.4 . .
C28 C27 H27 124.4 . .
F5 C6 C5 119.0(5) . .
F5 C6 C1 119.7(4) . .
C5 C6 C1 121.3(5) . .
F4 C5 C6 119.7(5) . .
F4 C5 C4 119.8(4) . .
C6 C5 C4 120.4(5) . .
F10 C8 C7 120.0(4) . .
F10 C8 C9 117.5(4) . .
C7 C8 C9 122.5(5) . .
F9 C9 C10 120.1(4) . .
F9 C9 C8 121.4(4) . .
C10 C9 C8 118.5(4) . .

loop_
_geom_bond_atom_site_label_1
_geom_bond_atom_site_label_2
_geom_bond_distance
_geom_bond_site_symmetry_2
F8 C10 1.343(5) .
F3 C4 1.334(5) .
F7 C11 1.326(6) .
F6 C12 1.337(5) .
F5 C6 1.330(6) .
F4 C5 1.349(6) .
F2 C3 1.349(6) .
F1 C2 1.338(5) .
F10 C8 1.345(6) .
F9 C9 1.331(5) .
C3 C4 1.340(7) .
C3 C2 1.409(6) .
N2 C20 1.337(7) .
N2 C17 1.362(6) .
N3 C26 1.383(5) .
N3 C25 1.402(6) .
N3 C29 1.442(5) .
N4 C25 1.345(6) .
N4 C24 1.371(7) .
C10 C9 1.361(7) .
C10 C11 1.426(7) .
C11 C12 1.357(7) .
C12 C7 1.392(7) .
C7 C8 1.378(6) .
C7 C21 1.499(6) .
C21 C19 1.394(7) .
C21 C22 1.441(6) .
C19 C20 1.382(6) .
C19 C18 1.402(6) .
C18 C29 1.403(3) .
C18 C17 1.405(6) .
C29 C28 1.484(6) .
C28 C30 1.402(6) .
C28 C27 1.463(6) .
C30 C15 1.341(6) .
C30 C1 1.493(6) .
C1 C2 1.378(7) .
C1 C6 1.402(7) .
C4 C5 1.390(8) .
C17 C16 1.408(6) .
C20 H20 0.9300 .
C16 N1 1.338(6) .
C16 C15 1.467(6) .
C15 C14 1.433(7) .
C14 C13 1.407(6) .
C14 H14 0.9300 .
C13 N1 1.411(7) .
C13 H13 0.9300 .
N1 C31 1.410(5) .
C31 H31A 0.9600 .
C31 H31B 0.9600 .
C31 H31C 0.9600 .
C25 C22 1.417(6) .
C24 C23 1.292(7) .
C24 H24 0.9300 .
C23 C22 1.453(6) .
C23 H23 0.9300 .
C26 C27 1.340(6) .
C26 H26 0.9300 .
C27 H27 0.9300 .
C6 C5 1.366(6) .
C8 C9 1.407(6) .
